data_4126836
loop_
_publ_author_name
'Kiernicki, John J.'
'Zeller, Matthias'
'Szymczak, Nathaniel K.'

_publ_section_title
;
 Hydrazine Capture and N-N Bond Cleavage at Iron Enabled by Flexible
 Appended Lewis Acids.
;
_journal_name_full 'Journal of the American Chemical Society'
_journal_paper_doi 10.1021/jacs.7b11465
_journal_year 2017
_chemical_formula_moiety 'C41 H63 B2 Cl2 Fe N5'
_chemical_formula_sum 'C41 H63 B2 Cl2 Fe N5'
_chemical_formula_weight 774.33
_space_group_crystal_system monoclinic
_space_group_IT_number 14
_space_group_name_Hall '-P 2ybc'
_space_group_name_H-M_alt 'P 1 21/c 1'
_symmetry_space_group_name_Hall '-P 2ybc'
_symmetry_space_group_name_H-M 'P 1 21/c 1'
_atom_sites_solution_hydrogens geom
_atom_sites_solution_primary direct
_atom_sites_solution_secondary difmap
_audit_creation_method SHELXL-2014/7
_cell_angle_alpha 90
_cell_angle_beta 96.716(3)
_cell_angle_gamma 90
_cell_formula_units_Z 4
_cell_length_a 19.8752(6)
_cell_length_b 20.4520(6)
_cell_length_c 10.2304(5)
_cell_measurement_reflns_used 8844
_cell_measurement_temperature 85(2)
_cell_measurement_theta_max 68.5200
_cell_measurement_theta_min 2.2890
_cell_volume 4130.0(3)
_computing_cell_refinement 'CrysAlisPro 1.171.38.41 (Rigaku OD, 2015)'
_computing_data_collection 'CrysAlisPro 1.171.38.41 (Rigaku OD, 2015)'
_computing_data_reduction 'CrysAlisPro 1.171.38.41 (Rigaku OD, 2015)'
_computing_structure_refinement 'SHELXL-2014/7 (Sheldrick, 2014)'
_computing_structure_solution 'SHELXS-97 (Sheldrick, 2008)'
_diffrn_ambient_temperature 85(2)
_diffrn_measured_fraction_theta_full 0.999
_diffrn_measured_fraction_theta_max 0.989
_diffrn_measurement_device_type 'abstract diffractometer'
_diffrn_measurement_method '\w scans'
_diffrn_radiation_type CuK\a
_diffrn_radiation_wavelength 1.54178
_diffrn_reflns_av_R_equivalents 0.1381
_diffrn_reflns_av_unetI/netI 0.0718
_diffrn_reflns_Laue_measured_fraction_full 0.999
_diffrn_reflns_Laue_measured_fraction_max 0.989
_diffrn_reflns_limit_h_max 24
_diffrn_reflns_limit_h_min -24
_diffrn_reflns_limit_k_max 24
_diffrn_reflns_limit_k_min -24
_diffrn_reflns_limit_l_max 11
_diffrn_reflns_limit_l_min -12
_diffrn_reflns_number 63184
_diffrn_reflns_point_group_measured_fraction_full 0.999
_diffrn_reflns_point_group_measured_fraction_max 0.989
_diffrn_reflns_theta_full 67.679
_diffrn_reflns_theta_max 69.730
_diffrn_reflns_theta_min 2.238
_diffrn_source 'fine-focus sealed X-ray tube'
_diffrn_source_type 'Enhance (Cu) X-ray Source'
_diffrn_standards_decay_% 0
_diffrn_standards_interval_count 10
_diffrn_standards_number 5
_exptl_absorpt_coefficient_mu 4.373
_exptl_absorpt_correction_T_max 1.00000
_exptl_absorpt_correction_T_min 0.69079
_exptl_absorpt_correction_type multi-scan
_exptl_absorpt_process_details
;
CrysAlisPro 1.171.38.41 (Rigaku Oxford Diffraction, 2015)
Empirical absorption correction using spherical harmonics,
 implemented in SCALE3 ABSPACK scaling algorithm.
;
_exptl_crystal_colour colourless
_exptl_crystal_density_diffrn 1.245
_exptl_crystal_description plate
_exptl_crystal_F_000 1656
_exptl_crystal_size_max 0.050
_exptl_crystal_size_mid 0.050
_exptl_crystal_size_min 0.005
_refine_diff_density_max 0.654
_refine_diff_density_min -0.848
_refine_diff_density_rms 0.084
_refine_ls_extinction_coef 0.00041(9)
_refine_ls_extinction_expression Fc^*^=kFc[1+0.001xFc^2^\l^3^/sin(2\q)]^-1/4^
_refine_ls_extinction_method 'SHELXL-2014/7 (Sheldrick 2014'
_refine_ls_goodness_of_fit_ref 1.028
_refine_ls_hydrogen_treatment constr
_refine_ls_matrix_type full
_refine_ls_number_parameters 467
_refine_ls_number_reflns 7716
_refine_ls_number_restraints 0
_refine_ls_restrained_S_all 1.028
_refine_ls_R_factor_all 0.1035
_refine_ls_R_factor_gt 0.0692
_refine_ls_shift/su_max 0.000
_refine_ls_shift/su_mean 0.000
_refine_ls_structure_factor_coef Fsqd
_refine_ls_weighting_details 'w=1/[\s^2^(Fo^2^)+(0.0934P)^2^+4.3280P] where P=(Fo^2^+2Fc^2^)/3'
_refine_ls_weighting_scheme calc
_refine_ls_wR_factor_gt 0.1684
_refine_ls_wR_factor_ref 0.1962
_reflns_Friedel_coverage 0.000
_reflns_number_gt 5482
_reflns_number_total 7716
_reflns_threshold_expression 'I > 2\s(I)'
_cod_data_source_file 1-Cl.cif
_cod_data_source_block jk1191a
_cod_database_code 4126836
_shelx_shelxl_version_number 2014/7
_shelx_space_group_comment
;
The symmetry employed for this shelxl refinement is uniquely defined
by the following loop, which should always be used as a source of
symmetry information in preference to the above space-group names.
They are only intended as comments.
;
_shelx_estimated_absorpt_t_min 0.811
_shelx_estimated_absorpt_t_max 0.978

loop_
_space_group_symop_operation_xyz
'x, y, z'
'-x, y+1/2, -z+1/2'
'-x, -y, -z'
'x, -y-1/2, z-1/2'

loop_
_atom_site_label
_atom_site_type_symbol
_atom_site_fract_x
_atom_site_fract_y
_atom_site_fract_z
_atom_site_U_iso_or_equiv
_atom_site_adp_type
_atom_site_occupancy
_atom_site_site_symmetry_order
_atom_site_calc_flag
_atom_site_refinement_flags_posn
_atom_site_refinement_flags_adp
Fe1 Fe 0.17293(3) 0.37608(3) 0.46520(7) 0.0331(2) Uani 1 1 d . .
Cl1 Cl 0.25865(5) 0.41851(5) 0.61284(11) 0.0402(3) Uani 1 1 d . .
Cl2 Cl 0.10098(5) 0.43369(5) 0.31375(11) 0.0441(3) Uani 1 1 d . .
N1 N 0.04933(16) 0.38775(15) 0.6685(4) 0.0329(7) Uani 1 1 d . .
N2 N 0.09376(15) 0.35625(15) 0.5995(3) 0.0322(7) Uani 1 1 d . .
N3 N 0.16200(15) 0.27344(15) 0.4672(3) 0.0328(8) Uani 1 1 d . .
N4 N 0.24738(16) 0.33719(15) 0.3356(4) 0.0341(8) Uani 1 1 d . .
N5 N 0.29785(16) 0.35698(16) 0.2673(4) 0.0352(8) Uani 1 1 d . .
C1 C 0.01272(19) 0.34507(18) 0.7358(4) 0.0329(9) Uani 1 1 d . .
C2 C 0.03560(19) 0.28334(19) 0.7072(4) 0.0334(9) Uani 1 1 d . .
H2 H 0.0206 0.2429 0.7390 0.040 Uiso 1 1 calc R U
C3 C 0.08480(18) 0.29218(18) 0.6228(4) 0.0324(9) Uani 1 1 d . .
C4 C 0.12306(18) 0.24587(18) 0.5506(4) 0.0306(8) Uani 1 1 d . .
C5 C 0.11961(19) 0.17845(18) 0.5650(4) 0.0352(9) Uani 1 1 d . .
H5 H 0.0938 0.1594 0.6276 0.042 Uiso 1 1 calc R U
C6 C 0.15512(19) 0.13964(19) 0.4846(4) 0.0348(9) Uani 1 1 d . .
H6 H 0.1530 0.0934 0.4911 0.042 Uiso 1 1 calc R U
C7 C 0.19338(19) 0.16787(19) 0.3956(4) 0.0353(9) Uani 1 1 d . .
H7 H 0.2165 0.1417 0.3384 0.042 Uiso 1 1 calc R U
C8 C 0.19710(18) 0.23565(18) 0.3919(4) 0.0319(9) Uani 1 1 d . .
C9 C 0.24197(18) 0.27184(18) 0.3147(4) 0.0326(9) Uani 1 1 d . .
C10 C 0.28889(19) 0.2510(2) 0.2319(4) 0.0350(9) Uani 1 1 d . .
H10 H 0.2948 0.2078 0.2010 0.042 Uiso 1 1 calc R U
C11 C 0.32512(19) 0.30636(19) 0.2039(4) 0.0342(9) Uani 1 1 d . .
C12 C -0.04490(19) 0.3630(2) 0.8137(5) 0.0379(10) Uani 1 1 d . .
C13 C -0.0282(2) 0.4196(2) 0.9106(5) 0.0432(11) Uani 1 1 d . .
H13A H -0.0246 0.4603 0.8614 0.065 Uiso 1 1 calc R U
H13B H 0.0149 0.4108 0.9644 0.065 Uiso 1 1 calc R U
H13C H -0.0642 0.4238 0.9677 0.065 Uiso 1 1 calc R U
C14 C -0.1074(2) 0.3809(2) 0.7163(5) 0.0431(11) Uani 1 1 d . .
H14A H -0.0973 0.4197 0.6659 0.065 Uiso 1 1 calc R U
H14B H -0.1459 0.3901 0.7652 0.065 Uiso 1 1 calc R U
H14C H -0.1187 0.3443 0.6560 0.065 Uiso 1 1 calc R U
C15 C -0.0626(2) 0.3029(2) 0.8910(5) 0.0435(11) Uani 1 1 d . .
H15A H -0.0978 0.3143 0.9465 0.065 Uiso 1 1 calc R U
H15B H -0.0221 0.2877 0.9465 0.065 Uiso 1 1 calc R U
H15C H -0.0792 0.2682 0.8296 0.065 Uiso 1 1 calc R U
C16 C 0.3848(2) 0.3108(2) 0.1250(5) 0.0399(10) Uani 1 1 d . .
C17 C 0.3945(2) 0.2438(2) 0.0631(5) 0.0468(11) Uani 1 1 d . .
H17A H 0.3535 0.2320 0.0052 0.070 Uiso 1 1 calc R U
H17B H 0.4032 0.2109 0.1328 0.070 Uiso 1 1 calc R U
H17C H 0.4331 0.2455 0.0118 0.070 Uiso 1 1 calc R U
C18 C 0.4502(2) 0.3267(2) 0.2148(5) 0.0474(11) Uani 1 1 d . .
H18A H 0.4886 0.3267 0.1627 0.071 Uiso 1 1 calc R U
H18B H 0.4577 0.2936 0.2842 0.071 Uiso 1 1 calc R U
H18C H 0.4461 0.3699 0.2546 0.071 Uiso 1 1 calc R U
C19 C 0.3725(2) 0.3615(2) 0.0143(5) 0.0471(11) Uani 1 1 d . .
H19A H 0.4105 0.3609 -0.0387 0.071 Uiso 1 1 calc R U
H19B H 0.3686 0.4051 0.0525 0.071 Uiso 1 1 calc R U
H19C H 0.3305 0.3508 -0.0418 0.071 Uiso 1 1 calc R U
C20 C 0.0460(2) 0.45905(18) 0.6526(5) 0.0359(9) Uani 1 1 d . .
H20A H 0.0020 0.4748 0.6764 0.043 Uiso 1 1 calc R U
H20B H 0.0483 0.4700 0.5590 0.043 Uiso 1 1 calc R U
C22 C 0.1028(2) 0.49430(19) 0.7367(5) 0.0381(10) Uani 1 1 d . .
H22A H 0.1461 0.4715 0.7298 0.046 Uiso 1 1 calc R U
H22B H 0.0940 0.4930 0.8299 0.046 Uiso 1 1 calc R U
C23 C 0.1088(2) 0.5657(2) 0.6936(5) 0.0469(11) Uani 1 1 d . .
H23A H 0.0669 0.5886 0.7112 0.056 Uiso 1 1 calc R U
H23B H 0.1097 0.5659 0.5971 0.056 Uiso 1 1 calc R U
C24 C 0.2128(2) 0.5932(2) 0.8948(5) 0.0505(12) Uani 1 1 d . .
H24 H 0.1864 0.5658 0.9518 0.061 Uiso 1 1 calc R U
C25 C 0.2369(2) 0.6566(2) 0.9654(5) 0.0533(12) Uani 1 1 d . .
H25A H 0.2203 0.6575 1.0529 0.064 Uiso 1 1 calc R U
H25B H 0.2871 0.6566 0.9796 0.064 Uiso 1 1 calc R U
C26 C 0.2131(3) 0.7184(3) 0.8905(6) 0.0595(14) Uani 1 1 d . .
H26A H 0.1632 0.7219 0.8874 0.071 Uiso 1 1 calc R U
H26B H 0.2333 0.7570 0.9386 0.071 Uiso 1 1 calc R U
C27 C 0.2317(3) 0.7191(3) 0.7538(6) 0.0583(13) Uani 1 1 d . .
H27A H 0.2817 0.7208 0.7570 0.070 Uiso 1 1 calc R U
H27B H 0.2130 0.7590 0.7083 0.070 Uiso 1 1 calc R U
C28 C 0.2052(3) 0.6588(2) 0.6747(5) 0.0496(12) Uani 1 1 d . .
H28 H 0.1741 0.6724 0.5954 0.060 Uiso 1 1 calc R U
C29 C 0.2629(3) 0.6156(3) 0.6335(6) 0.0643(15) Uani 1 1 d . .
H29A H 0.2897 0.6416 0.5764 0.077 Uiso 1 1 calc R U
H29B H 0.2429 0.5783 0.5810 0.077 Uiso 1 1 calc R U
C30 C 0.3111(3) 0.5889(3) 0.7521(6) 0.0618(14) Uani 1 1 d . .
H30A H 0.3442 0.5585 0.7198 0.074 Uiso 1 1 calc R U
H30B H 0.3365 0.6256 0.7974 0.074 Uiso 1 1 calc R U
C31 C 0.2717(3) 0.5537(2) 0.8481(6) 0.0551(13) Uani 1 1 d . .
H31A H 0.3034 0.5413 0.9262 0.066 Uiso 1 1 calc R U
H31B H 0.2532 0.5128 0.8065 0.066 Uiso 1 1 calc R U
C32 C 0.3203(2) 0.4249(2) 0.2882(5) 0.0431(11) Uani 1 1 d . .
H32A H 0.3668 0.4290 0.2635 0.052 Uiso 1 1 calc R U
H32B H 0.3221 0.4352 0.3831 0.052 Uiso 1 1 calc R U
C33 C 0.2753(2) 0.4746(2) 0.2109(6) 0.0510(12) Uani 1 1 d . .
H33A H 0.2272 0.4654 0.2207 0.061 Uiso 1 1 calc R U
H33B H 0.2811 0.4714 0.1163 0.061 Uiso 1 1 calc R U
C34 C 0.2935(2) 0.5435(2) 0.2606(6) 0.0528(13) Uani 1 1 d . .
H34A H 0.2850 0.5451 0.3539 0.063 Uiso 1 1 calc R U
H34B H 0.2607 0.5737 0.2118 0.063 Uiso 1 1 calc R U
C35 C 0.3898(3) 0.6356(3) 0.3311(7) 0.0775(19) Uani 1 1 d . .
H35 H 0.3518 0.6525 0.3776 0.093 Uiso 1 1 calc R U
C36 C 0.4100(3) 0.6892(3) 0.2352(8) 0.0778(19) Uani 1 1 d . .
H36A H 0.3683 0.7062 0.1842 0.093 Uiso 1 1 calc R U
H36B H 0.4315 0.7258 0.2878 0.093 Uiso 1 1 calc R U
C37 C 0.4577(3) 0.6667(3) 0.1402(6) 0.0678(16) Uani 1 1 d . .
H37A H 0.4572 0.6995 0.0688 0.081 Uiso 1 1 calc R U
H37B H 0.5042 0.6657 0.1870 0.081 Uiso 1 1 calc R U
C38 C 0.4423(3) 0.6010(3) 0.0792(6) 0.0651(15) Uani 1 1 d . .
H38A H 0.4823 0.5862 0.0381 0.078 Uiso 1 1 calc R U
H38B H 0.4044 0.6060 0.0078 0.078 Uiso 1 1 calc R U
C39 C 0.4233(3) 0.5472(3) 0.1724(6) 0.0586(14) Uani 1 1 d . .
H39 H 0.4065 0.5080 0.1198 0.070 Uiso 1 1 calc R U
C40 C 0.4826(3) 0.5272(3) 0.2730(8) 0.090(2) Uani 1 1 d . .
H40A H 0.5214 0.5156 0.2250 0.108 Uiso 1 1 calc R U
H40B H 0.4695 0.4873 0.3185 0.108 Uiso 1 1 calc R U
C41 C 0.5067(4) 0.5787(4) 0.3780(9) 0.108(3) Uani 1 1 d . .
H41A H 0.5346 0.6118 0.3387 0.130 Uiso 1 1 calc R U
H41B H 0.5356 0.5572 0.4509 0.130 Uiso 1 1 calc R U
C42 C 0.4473(5) 0.6132(4) 0.4335(8) 0.109(3) Uani 1 1 d . .
H42A H 0.4284 0.5831 0.4956 0.130 Uiso 1 1 calc R U
H42B H 0.4652 0.6519 0.4844 0.130 Uiso 1 1 calc R U
B1 B 0.1698(3) 0.6068(3) 0.7559(7) 0.0525(14) Uani 1 1 d . .
B2 B 0.3657(3) 0.5728(3) 0.2538(8) 0.0615(17) Uani 1 1 d . .

loop_
_atom_site_aniso_label
_atom_site_aniso_U_11
_atom_site_aniso_U_22
_atom_site_aniso_U_33
_atom_site_aniso_U_23
_atom_site_aniso_U_13
_atom_site_aniso_U_12
Fe1 0.0311(3) 0.0304(3) 0.0390(4) 0.0000(3) 0.0096(3) -0.0009(2)
Cl1 0.0373(5) 0.0406(5) 0.0438(7) -0.0056(4) 0.0099(4) -0.0093(4)
Cl2 0.0453(6) 0.0442(5) 0.0450(7) 0.0053(5) 0.0141(5) 0.0163(4)
N1 0.0297(16) 0.0326(16) 0.037(2) -0.0002(14) 0.0089(14) 0.0006(13)
N2 0.0273(15) 0.0322(16) 0.039(2) -0.0030(14) 0.0128(14) 0.0000(12)
N3 0.0252(15) 0.0360(17) 0.038(2) -0.0027(14) 0.0064(14) -0.0011(13)
N4 0.0287(16) 0.0338(16) 0.042(2) 0.0000(15) 0.0120(15) -0.0007(13)
N5 0.0287(16) 0.0389(17) 0.040(2) 0.0005(15) 0.0115(15) -0.0051(13)
C1 0.0273(18) 0.036(2) 0.036(2) 0.0018(17) 0.0077(17) -0.0008(15)
C2 0.0294(18) 0.0338(19) 0.038(2) 0.0001(17) 0.0082(17) -0.0043(15)
C3 0.0260(18) 0.0322(19) 0.039(3) 0.0023(17) 0.0043(16) -0.0049(14)
C4 0.0285(18) 0.0331(19) 0.031(2) -0.0013(16) 0.0072(16) -0.0044(14)
C5 0.0312(19) 0.0333(19) 0.041(3) 0.0035(18) 0.0045(17) -0.0050(15)
C6 0.0310(19) 0.0321(19) 0.041(3) -0.0017(17) 0.0040(18) 0.0009(15)
C7 0.0296(19) 0.0334(19) 0.043(3) -0.0032(18) 0.0028(18) 0.0014(15)
C8 0.0253(17) 0.0299(18) 0.040(3) 0.0005(17) 0.0033(16) 0.0015(14)
C9 0.0274(18) 0.0341(19) 0.036(2) -0.0001(17) 0.0040(16) 0.0009(15)
C10 0.0300(19) 0.038(2) 0.037(3) -0.0007(18) 0.0050(17) 0.0040(16)
C11 0.0268(18) 0.042(2) 0.035(2) -0.0009(18) 0.0076(17) 0.0024(15)
C12 0.0253(18) 0.051(2) 0.038(3) 0.0021(19) 0.0054(17) 0.0020(17)
C13 0.035(2) 0.054(3) 0.043(3) -0.005(2) 0.0129(19) 0.0060(18)
C14 0.0275(19) 0.052(2) 0.051(3) 0.008(2) 0.0085(19) 0.0018(17)
C15 0.031(2) 0.050(2) 0.051(3) 0.012(2) 0.0165(19) 0.0016(18)
C16 0.0300(19) 0.050(2) 0.041(3) -0.002(2) 0.0099(18) -0.0014(17)
C17 0.034(2) 0.057(3) 0.052(3) -0.007(2) 0.014(2) 0.0065(19)
C18 0.031(2) 0.060(3) 0.051(3) -0.003(2) 0.006(2) -0.0029(19)
C19 0.033(2) 0.061(3) 0.049(3) 0.005(2) 0.013(2) 0.0001(19)
C20 0.038(2) 0.0283(18) 0.043(3) 0.0011(17) 0.0097(18) 0.0060(15)
C22 0.038(2) 0.035(2) 0.042(3) 0.0013(18) 0.0094(19) -0.0010(17)
C23 0.051(3) 0.038(2) 0.052(3) 0.007(2) 0.008(2) -0.0015(19)
C24 0.049(3) 0.048(3) 0.056(3) 0.002(2) 0.015(2) -0.002(2)
C25 0.044(2) 0.062(3) 0.055(3) -0.011(2) 0.010(2) 0.002(2)
C26 0.063(3) 0.054(3) 0.065(4) -0.004(3) 0.018(3) -0.004(2)
C27 0.059(3) 0.055(3) 0.062(4) 0.006(3) 0.010(3) -0.002(2)
C28 0.050(3) 0.047(2) 0.053(3) 0.001(2) 0.012(2) -0.005(2)
C29 0.072(4) 0.073(4) 0.051(4) -0.004(3) 0.021(3) -0.006(3)
C30 0.056(3) 0.070(3) 0.064(4) -0.017(3) 0.024(3) -0.001(3)
C31 0.059(3) 0.048(3) 0.059(4) -0.008(2) 0.010(3) -0.002(2)
C32 0.041(2) 0.038(2) 0.053(3) 0.000(2) 0.014(2) -0.0049(17)
C33 0.040(2) 0.047(2) 0.067(4) 0.011(2) 0.008(2) 0.0009(19)
C34 0.051(3) 0.039(2) 0.072(4) 0.009(2) 0.021(3) -0.002(2)
C35 0.076(4) 0.078(4) 0.084(5) -0.015(4) 0.034(4) -0.028(3)
C36 0.060(3) 0.059(3) 0.120(6) -0.005(3) 0.034(4) -0.010(3)
C37 0.059(3) 0.070(3) 0.077(4) 0.004(3) 0.021(3) -0.010(3)
C38 0.050(3) 0.072(3) 0.075(4) -0.004(3) 0.013(3) -0.013(3)
C39 0.047(3) 0.059(3) 0.072(4) -0.003(3) 0.013(3) -0.012(2)
C40 0.061(4) 0.067(4) 0.137(7) 0.014(4) -0.012(4) -0.012(3)
C41 0.102(6) 0.086(5) 0.124(7) 0.035(5) -0.045(5) -0.035(4)
C42 0.155(9) 0.093(5) 0.076(6) -0.006(4) 0.004(6) -0.049(6)
B1 0.053(3) 0.049(3) 0.057(4) 0.004(3) 0.011(3) 0.000(2)
B2 0.056(3) 0.056(3) 0.075(5) 0.015(3) 0.016(3) -0.003(3)

loop_
_atom_type_symbol
_atom_type_description
_atom_type_scat_dispersion_real
_atom_type_scat_dispersion_imag
_atom_type_scat_source
C C 0.0181 0.0091 'International Tables Vol C Tables 4.2.6.8 and 6.1.1.4'
H H 0.0000 0.0000 'International Tables Vol C Tables 4.2.6.8 and 6.1.1.4'
B B 0.0090 0.0039 'International Tables Vol C Tables 4.2.6.8 and 6.1.1.4'
N N 0.0311 0.0180 'International Tables Vol C Tables 4.2.6.8 and 6.1.1.4'
Cl Cl 0.3639 0.7018 'International Tables Vol C Tables 4.2.6.8 and 6.1.1.4'
Fe Fe -1.1336 3.1974 'International Tables Vol C Tables 4.2.6.8 and 6.1.1.4'

loop_
_geom_angle_atom_site_label_1
_geom_angle_atom_site_label_2
_geom_angle_atom_site_label_3
_geom_angle
N3 Fe1 N2 74.57(12)
N3 Fe1 N4 74.28(12)
N2 Fe1 N4 148.83(12)
N3 Fe1 Cl2 117.28(10)
N2 Fe1 Cl2 94.57(9)
N4 Fe1 Cl2 100.60(10)
N3 Fe1 Cl1 115.86(9)
N2 Fe1 Cl1 100.61(9)
N4 Fe1 Cl1 91.87(9)
Cl2 Fe1 Cl1 126.83(5)
N2 N1 C1 112.0(3)
N2 N1 C20 115.9(3)
C1 N1 C20 131.9(3)
C3 N2 N1 105.2(3)
C3 N2 Fe1 113.6(3)
N1 N2 Fe1 141.2(2)
C4 N3 C8 120.0(3)
C4 N3 Fe1 119.5(3)
C8 N3 Fe1 120.4(3)
N5 N4 C9 105.3(3)
N5 N4 Fe1 141.3(2)
C9 N4 Fe1 113.4(3)
N4 N5 C11 112.2(3)
N4 N5 C32 116.1(3)
C11 N5 C32 131.0(3)
N1 C1 C2 105.5(3)
N1 C1 C12 126.0(3)
C2 C1 C12 128.3(4)
C1 C2 C3 106.6(3)
C1 C2 H2 126.7
C3 C2 H2 126.7
N2 C3 C2 110.7(3)
N2 C3 C4 116.9(3)
C2 C3 C4 132.3(3)
N3 C4 C5 121.6(4)
N3 C4 C3 114.9(3)
C5 C4 C3 123.6(4)
C4 C5 C6 117.9(4)
C4 C5 H5 121.0
C6 C5 H5 121.0
C7 C6 C5 120.5(4)
C7 C6 H6 119.7
C5 C6 H6 119.7
C6 C7 C8 118.1(4)
C6 C7 H7 121.0
C8 C7 H7 121.0
N3 C8 C7 121.7(4)
N3 C8 C9 114.2(3)
C7 C8 C9 124.0(4)
N4 C9 C10 110.5(3)
N4 C9 C8 117.2(4)
C10 C9 C8 131.8(4)
C11 C10 C9 106.0(4)
C11 C10 H10 127.0
C9 C10 H10 127.0
N5 C11 C10 106.0(3)
N5 C11 C16 125.9(4)
C10 C11 C16 128.1(4)
C1 C12 C15 108.2(3)
C1 C12 C13 113.7(3)
C15 C12 C13 108.6(4)
C1 C12 C14 108.6(4)
C15 C12 C14 108.0(3)
C13 C12 C14 109.6(4)
C12 C13 H13A 109.5
C12 C13 H13B 109.5
H13A C13 H13B 109.5
C12 C13 H13C 109.5
H13A C13 H13C 109.5
H13B C13 H13C 109.5
C12 C14 H14A 109.5
C12 C14 H14B 109.5
H14A C14 H14B 109.5
C12 C14 H14C 109.5
H14A C14 H14C 109.5
H14B C14 H14C 109.5
C12 C15 H15A 109.5
C12 C15 H15B 109.5
H15A C15 H15B 109.5
C12 C15 H15C 109.5
H15A C15 H15C 109.5
H15B C15 H15C 109.5
C11 C16 C17 108.1(3)
C11 C16 C19 111.5(3)
C17 C16 C19 108.5(4)
C11 C16 C18 110.8(4)
C17 C16 C18 107.3(4)
C19 C16 C18 110.5(4)
C16 C17 H17A 109.5
C16 C17 H17B 109.5
H17A C17 H17B 109.5
C16 C17 H17C 109.5
H17A C17 H17C 109.5
H17B C17 H17C 109.5
C16 C18 H18A 109.5
C16 C18 H18B 109.5
H18A C18 H18B 109.5
C16 C18 H18C 109.5
H18A C18 H18C 109.5
H18B C18 H18C 109.5
C16 C19 H19A 109.5
C16 C19 H19B 109.5
H19A C19 H19B 109.5
C16 C19 H19C 109.5
H19A C19 H19C 109.5
H19B C19 H19C 109.5
N1 C20 C22 112.9(3)
N1 C20 H20A 109.0
C22 C20 H20A 109.0
N1 C20 H20B 109.0
C22 C20 H20B 109.0
H20A C20 H20B 107.8
C20 C22 C23 111.5(4)
C20 C22 H22A 109.3
C23 C22 H22A 109.3
C20 C22 H22B 109.3
C23 C22 H22B 109.3
H22A C22 H22B 108.0
C22 C23 B1 118.8(4)
C22 C23 H23A 107.6
B1 C23 H23A 107.6
C22 C23 H23B 107.6
B1 C23 H23B 107.6
H23A C23 H23B 107.0
C25 C24 C31 112.4(4)
C25 C24 B1 112.2(4)
C31 C24 B1 99.4(4)
C25 C24 H24 110.8
C31 C24 H24 110.8
B1 C24 H24 110.8
C26 C25 C24 113.7(4)
C26 C25 H25A 108.8
C24 C25 H25A 108.8
C26 C25 H25B 108.8
C24 C25 H25B 108.8
H25A C25 H25B 107.7
C27 C26 C25 112.5(5)
C27 C26 H26A 109.1
C25 C26 H26A 109.1
C27 C26 H26B 109.1
C25 C26 H26B 109.1
H26A C26 H26B 107.8
C26 C27 C28 112.3(4)
C26 C27 H27A 109.1
C28 C27 H27A 109.1
C26 C27 H27B 109.1
C28 C27 H27B 109.1
H27A C27 H27B 107.9
C27 C28 C29 112.4(4)
C27 C28 B1 114.5(5)
C29 C28 B1 98.7(4)
C27 C28 H28 110.2
C29 C28 H28 110.2
B1 C28 H28 110.2
C28 C29 C30 113.4(5)
C28 C29 H29A 108.9
C30 C29 H29A 108.9
C28 C29 H29B 108.9
C30 C29 H29B 108.9
H29A C29 H29B 107.7
C31 C30 C29 111.0(5)
C31 C30 H30A 109.4
C29 C30 H30A 109.4
C31 C30 H30B 109.4
C29 C30 H30B 109.4
H30A C30 H30B 108.0
C30 C31 C24 114.9(4)
C30 C31 H31A 108.5
C24 C31 H31A 108.5
C30 C31 H31B 108.5
C24 C31 H31B 108.5
H31A C31 H31B 107.5
N5 C32 C33 114.2(4)
N5 C32 H32A 108.7
C33 C32 H32A 108.7
N5 C32 H32B 108.7
C33 C32 H32B 108.7
H32A C32 H32B 107.6
C32 C33 C34 110.1(4)
C32 C33 H33A 109.6
C34 C33 H33A 109.6
C32 C33 H33B 109.6
C34 C33 H33B 109.6
H33A C33 H33B 108.2
C33 C34 B2 121.5(5)
C33 C34 H34A 107.0
B2 C34 H34A 107.0
C33 C34 H34B 107.0
B2 C34 H34B 107.0
H34A C34 H34B 106.7
C42 C35 B2 105.2(6)
C42 C35 C36 114.5(6)
B2 C35 C36 110.4(6)
C42 C35 H35 108.8
B2 C35 H35 108.8
C36 C35 H35 108.8
C37 C36 C35 114.9(5)
C37 C36 H36A 108.5
C35 C36 H36A 108.5
C37 C36 H36B 108.5
C35 C36 H36B 108.5
H36A C36 H36B 107.5
C38 C37 C36 115.4(5)
C38 C37 H37A 108.4
C36 C37 H37A 108.4
C38 C37 H37B 108.4
C36 C37 H37B 108.4
H37A C37 H37B 107.5
C37 C38 C39 116.0(5)
C37 C38 H38A 108.3
C39 C38 H38A 108.3
C37 C38 H38B 108.3
C39 C38 H38B 108.3
H38A C38 H38B 107.4
C40 C39 C38 112.7(5)
C40 C39 B2 106.4(5)
C38 C39 B2 109.6(5)
C40 C39 H39 109.4
C38 C39 H39 109.4
B2 C39 H39 109.4
C39 C40 C41 116.1(6)
C39 C40 H40A 108.3
C41 C40 H40A 108.3
C39 C40 H40B 108.3
C41 C40 H40B 108.3
H40A C40 H40B 107.4
C40 C41 C42 112.4(6)
C40 C41 H41A 109.1
C42 C41 H41A 109.1
C40 C41 H41B 109.1
C42 C41 H41B 109.1
H41A C41 H41B 107.8
C35 C42 C41 115.4(7)
C35 C42 H42A 108.4
C41 C42 H42A 108.4
C35 C42 H42B 108.4
C41 C42 H42B 108.4
H42A C42 H42B 107.5
C23 B1 C28 121.9(5)
C23 B1 C24 125.7(5)
C28 B1 C24 111.3(4)
C35 B2 C34 121.6(6)
C35 B2 C39 110.1(5)
C34 B2 C39 128.4(5)

loop_
_geom_bond_atom_site_label_1
_geom_bond_atom_site_label_2
_geom_bond_distance
Fe1 N3 2.111(3)
Fe1 N2 2.243(3)
Fe1 N4 2.245(3)
Fe1 Cl2 2.3056(12)
Fe1 Cl1 2.3099(12)
N1 N2 1.356(5)
N1 C1 1.372(5)
N1 C20 1.468(5)
N2 C3 1.347(5)
N3 C4 1.342(5)
N3 C8 1.343(5)
N4 N5 1.350(5)
N4 C9 1.356(5)
N5 C11 1.367(5)
N5 C32 1.466(5)
C1 C2 1.385(5)
C1 C12 1.515(6)
C2 C3 1.390(6)
C2 H2 0.9500
C3 C4 1.467(6)
C4 C5 1.389(5)
C5 C6 1.393(6)
C5 H5 0.9500
C6 C7 1.380(6)
C6 H6 0.9500
C7 C8 1.389(5)
C7 H7 0.9500
C8 C9 1.460(6)
C9 C10 1.398(6)
C10 C11 1.389(6)
C10 H10 0.9500
C11 C16 1.513(6)
C12 C15 1.524(6)
C12 C13 1.534(6)
C12 C14 1.543(6)
C13 H13A 0.9800
C13 H13B 0.9800
C13 H13C 0.9800
C14 H14A 0.9800
C14 H14B 0.9800
C14 H14C 0.9800
C15 H15A 0.9800
C15 H15B 0.9800
C15 H15C 0.9800
C16 C17 1.532(6)
C16 C19 1.534(7)
C16 C18 1.536(6)
C17 H17A 0.9800
C17 H17B 0.9800
C17 H17C 0.9800
C18 H18A 0.9800
C18 H18B 0.9800
C18 H18C 0.9800
C19 H19A 0.9800
C19 H19B 0.9800
C19 H19C 0.9800
C20 C22 1.518(6)
C20 H20A 0.9900
C20 H20B 0.9900
C22 C23 1.533(6)
C22 H22A 0.9900
C22 H22B 0.9900
C23 B1 1.550(8)
C23 H23A 0.9900
C23 H23B 0.9900
C24 C25 1.534(7)
C24 C31 1.545(7)
C24 B1 1.595(8)
C24 H24 1.0000
C25 C26 1.524(7)
C25 H25A 0.9900
C25 H25B 0.9900
C26 C27 1.489(8)
C26 H26A 0.9900
C26 H26B 0.9900
C27 C28 1.535(7)
C27 H27A 0.9900
C27 H27B 0.9900
C28 C29 1.544(8)
C28 B1 1.565(8)
C28 H28 1.0000
C29 C30 1.555(8)
C29 H29A 0.9900
C29 H29B 0.9900
C30 C31 1.508(8)
C30 H30A 0.9900
C30 H30B 0.9900
C31 H31A 0.9900
C31 H31B 0.9900
C32 C33 1.515(6)
C32 H32A 0.9900
C32 H32B 0.9900
C33 C34 1.526(7)
C33 H33A 0.9900
C33 H33B 0.9900
C34 B2 1.564(8)
C34 H34A 0.9900
C34 H34B 0.9900
C35 C42 1.528(11)
C35 B2 1.554(9)
C35 C36 1.555(9)
C35 H35 1.0000
C36 C37 1.507(9)
C36 H36A 0.9900
C36 H36B 0.9900
C37 C38 1.500(8)
C37 H37A 0.9900
C37 H37B 0.9900
C38 C39 1.531(8)
C38 H38A 0.9900
C38 H38B 0.9900
C39 C40 1.526(8)
C39 B2 1.582(9)
C39 H39 1.0000
C40 C41 1.540(11)
C40 H40A 0.9900
C40 H40B 0.9900
C41 C42 1.540(13)
C41 H41A 0.9900
C41 H41B 0.9900
C42 H42A 0.9900
C42 H42B 0.9900
